data_4080268
loop_
_publ_author_name
'Dulong, Florian'
'Thu\'ery, Pierre'
'Ephritikhine, Michel'
'Cantat, Thibault'

_publ_section_title
;
 Synthesis ofN-Aryloxy-\b-diketiminate Ligands and Coordination to
 Zirconium, Ytterbium, Thorium, and Uranium
;
_journal_issue 5
_journal_name_full Organometallics
_journal_page_first 1328
_journal_paper_doi 10.1021/om3010355
_journal_volume 32
_journal_year 2013
_chemical_formula_sum 'C70 H108 Li N4 O4 Yb'
_chemical_formula_weight 1249.58
_space_group_IT_number 14
_symmetry_cell_setting monoclinic
_symmetry_space_group_name_Hall '-P 2ybc'
_symmetry_space_group_name_H-M 'P 1 21/c 1'
_atom_sites_solution_hydrogens geom
_atom_sites_solution_primary direct
_atom_sites_solution_secondary difmap
_audit_creation_method SHELXL-97
_cell_angle_alpha 90.00
_cell_angle_beta 107.9728(13)
_cell_angle_gamma 90.00
_cell_formula_units_Z 4
_cell_length_a 16.0461(2)
_cell_length_b 21.2603(5)
_cell_length_c 20.5180(5)
_cell_measurement_reflns_used 229111
_cell_measurement_temperature 150(2)
_cell_measurement_theta_max 30.51
_cell_measurement_theta_min 2.16
_cell_volume 6658.1(2)
_computing_cell_refinement 'HKL2000 (Otwinowski & Minor, 1997)'
_computing_data_collection 'COLLECT (Nonius, 1998)'
_computing_data_reduction 'HKL2000 (Otwinowski & Minor, 1997)'
_computing_molecular_graphics 'SHELXTL (Sheldrick, 2008)'
_computing_publication_material 'SHELXTL (Sheldrick, 2008); PLATON (Spek, 2003)'
_computing_structure_refinement 'SHELXL-97 (Sheldrick, 2008)'
_computing_structure_solution 'SHELXS-97 (Sheldrick, 2008)'
_diffrn_ambient_temperature 150(2)
_diffrn_measured_fraction_theta_full 0.999
_diffrn_measured_fraction_theta_max 0.999
_diffrn_measurement_device_type 'Nonius Kappa-CCD area-detector diffractometer'
_diffrn_measurement_method 'two \f and five \w scans with 2\% steps (449 frames)'
_diffrn_radiation_monochromator graphite
_diffrn_radiation_source 'fine-focus sealed tube'
_diffrn_radiation_type MoK\a
_diffrn_radiation_wavelength 0.71073
_diffrn_reflns_av_R_equivalents 0.0323
_diffrn_reflns_av_sigmaI/netI 0.0423
_diffrn_reflns_limit_h_max 22
_diffrn_reflns_limit_h_min -22
_diffrn_reflns_limit_k_max 30
_diffrn_reflns_limit_k_min -30
_diffrn_reflns_limit_l_max 29
_diffrn_reflns_limit_l_min -29
_diffrn_reflns_number 229111
_diffrn_reflns_theta_full 30.51
_diffrn_reflns_theta_max 30.51
_diffrn_reflns_theta_min 2.16
_diffrn_standards_decay_% 0
_diffrn_standards_interval_time 0
_diffrn_standards_number 0
_exptl_absorpt_coefficient_mu 1.453
_exptl_absorpt_correction_T_max 0.903
_exptl_absorpt_correction_T_min 0.742
_exptl_absorpt_correction_type multi-scan
_exptl_absorpt_process_details 'SCALEPACK (Otwinowski & Minor, 1997)'
_exptl_crystal_colour 'translucent dark yellow'
_exptl_crystal_density_diffrn 1.247
_exptl_crystal_density_method 'not measured'
_exptl_crystal_description platelet
_exptl_crystal_F_000 2644
_exptl_crystal_size_max 0.15
_exptl_crystal_size_mid 0.15
_exptl_crystal_size_min 0.07
_refine_diff_density_max 0.477
_refine_diff_density_min -1.189
_refine_diff_density_rms 0.079
_refine_ls_extinction_method none
_refine_ls_goodness_of_fit_ref 1.008
_refine_ls_hydrogen_treatment constr
_refine_ls_matrix_type full
_refine_ls_number_parameters 749
_refine_ls_number_reflns 20303
_refine_ls_number_restraints 0
_refine_ls_restrained_S_all 1.008
_refine_ls_R_factor_all 0.0412
_refine_ls_R_factor_gt 0.0279
_refine_ls_shift/su_max 0.002
_refine_ls_shift/su_mean 0.000
_refine_ls_structure_factor_coef Fsqd
_refine_ls_weighting_details 'calc w=1/[\s^2^(Fo^2^)+(0.0369P)^2^] where P=(Fo^2^+2Fc^2^)/3'
_refine_ls_weighting_scheme calc
_refine_ls_wR_factor_gt 0.0659
_refine_ls_wR_factor_ref 0.0694
_reflns_number_gt 16366
_reflns_number_total 20303
_reflns_threshold_expression >2sigma(I)
_cod_data_source_file om3010355_si_002.cif
_cod_data_source_block 17b
_cod_original_sg_symbol_H-M 'P 21/c'
_cod_database_code 4080268

loop_
_symmetry_equiv_pos_as_xyz
'x, y, z'
'-x, y+1/2, -z+1/2'
'-x, -y, -z'
'x, -y-1/2, z-1/2'

loop_
_atom_site_label
_atom_site_type_symbol
_atom_site_fract_x
_atom_site_fract_y
_atom_site_fract_z
_atom_site_U_iso_or_equiv
_atom_site_adp_type
_atom_site_occupancy
_atom_site_symmetry_multiplicity
_atom_site_calc_flag
_atom_site_refinement_flags
Yb Yb 0.218764(4) 0.714046(3) 0.435057(3) 0.01946(3) Uani 1 1 d .
Li Li 0.0690(2) 0.63237(16) 0.35912(17) 0.0338(7) Uani 1 1 d .
O1 O 0.18367(7) 0.61268(5) 0.42049(6) 0.0230(2) Uani 1 1 d .
O2 O 0.07938(8) 0.72247(5) 0.36927(6) 0.0240(2) Uani 1 1 d .
O3 O -0.02408(8) 0.57325(7) 0.31088(7) 0.0367(3) Uani 1 1 d .
O4 O 0.68706(10) 0.87292(8) 0.75105(8) 0.0469(4) Uani 1 1 d .
N1 N 0.24252(9) 0.67567(7) 0.33481(7) 0.0216(3) Uani 1 1 d .
N2 N 0.25857(9) 0.81040(7) 0.39366(7) 0.0236(3) Uani 1 1 d .
N3 N 0.12500(9) 0.71490(6) 0.50281(7) 0.0221(3) Uani 1 1 d .
N4 N 0.32522(8) 0.69579(7) 0.54286(7) 0.0215(3) Uani 1 1 d .
C1 C 0.22435(10) 0.57672(8) 0.38465(8) 0.0216(3) Uani 1 1 d .
C2 C 0.25473(10) 0.60869(8) 0.33568(8) 0.0226(3) Uani 1 1 d .
C3 C 0.29979(10) 0.57601(8) 0.29873(9) 0.0243(3) Uani 1 1 d .
H3 H 0.3211 0.5977 0.2678 0.029 Uiso 1 1 calc R
C4 C 0.31399(10) 0.51136(8) 0.30687(9) 0.0240(3) Uani 1 1 d .
C5 C 0.28105(11) 0.48075(8) 0.35386(9) 0.0249(3) Uani 1 1 d .
H5 H 0.2891 0.4375 0.3591 0.030 Uiso 1 1 calc R
C6 C 0.23647(10) 0.51153(8) 0.39347(9) 0.0232(3) Uani 1 1 d .
C7 C 0.36492(11) 0.47683(8) 0.26533(9) 0.0260(3) Uani 1 1 d .
C8 C 0.45422(12) 0.50922(9) 0.27640(11) 0.0337(4) Uani 1 1 d .
H8A H 0.4874 0.5077 0.3241 0.051 Uiso 1 1 calc R
H8B H 0.4450 0.5523 0.2618 0.051 Uiso 1 1 calc R
H8C H 0.4858 0.4878 0.2502 0.051 Uiso 1 1 calc R
C9 C 0.38319(12) 0.40797(9) 0.28710(10) 0.0310(4) Uani 1 1 d .
H9A H 0.3287 0.3862 0.2799 0.047 Uiso 1 1 calc R
H9B H 0.4166 0.4061 0.3348 0.047 Uiso 1 1 calc R
H9C H 0.4157 0.3885 0.2603 0.047 Uiso 1 1 calc R
C10 C 0.31208(13) 0.47851(10) 0.18922(10) 0.0352(4) Uani 1 1 d .
H10A H 0.3450 0.4586 0.1630 0.053 Uiso 1 1 calc R
H10B H 0.3003 0.5214 0.1747 0.053 Uiso 1 1 calc R
H10C H 0.2577 0.4565 0.1822 0.053 Uiso 1 1 calc R
C11 C 0.20637(11) 0.47541(8) 0.44727(9) 0.0263(4) Uani 1 1 d .
C12 C 0.26068(14) 0.49699(11) 0.51869(10) 0.0404(5) Uani 1 1 d .
H12A H 0.3209 0.4854 0.5267 0.061 Uiso 1 1 calc R
H12B H 0.2390 0.4773 0.5524 0.061 Uiso 1 1 calc R
H12C H 0.2563 0.5418 0.5220 0.061 Uiso 1 1 calc R
C13 C 0.10919(13) 0.48748(11) 0.43816(12) 0.0444(5) Uani 1 1 d .
H13A H 0.1007 0.5312 0.4461 0.067 Uiso 1 1 calc R
H13B H 0.0912 0.4623 0.4703 0.067 Uiso 1 1 calc R
H13C H 0.0749 0.4765 0.3924 0.067 Uiso 1 1 calc R
C14 C 0.21725(15) 0.40433(10) 0.44306(12) 0.0453(6) Uani 1 1 d .
H14A H 0.1835 0.3897 0.3984 0.068 Uiso 1 1 calc R
H14B H 0.1971 0.3840 0.4772 0.068 Uiso 1 1 calc R
H14C H 0.2779 0.3945 0.4508 0.068 Uiso 1 1 calc R
C15 C 0.21663(11) 0.70829(8) 0.27678(9) 0.0227(3) Uani 1 1 d .
C16 C 0.20972(11) 0.77450(8) 0.27452(9) 0.0243(3) Uani 1 1 d .
H16 H 0.1859 0.7905 0.2305 0.029 Uiso 1 1 calc R
C17 C 0.23174(11) 0.82088(8) 0.32564(9) 0.0244(3) Uani 1 1 d .
C18 C 0.18811(12) 0.67768(9) 0.20672(9) 0.0293(4) Uani 1 1 d .
H18A H 0.2328 0.6835 0.1851 0.044 Uiso 1 1 calc R
H18B H 0.1345 0.6966 0.1791 0.044 Uiso 1 1 calc R
H18C H 0.1789 0.6335 0.2115 0.044 Uiso 1 1 calc R
C19 C 0.21908(13) 0.88787(9) 0.29810(10) 0.0326(4) Uani 1 1 d .
H19A H 0.1636 0.9036 0.2995 0.049 Uiso 1 1 calc R
H19B H 0.2205 0.8882 0.2517 0.049 Uiso 1 1 calc R
H19C H 0.2652 0.9141 0.3258 0.049 Uiso 1 1 calc R
C20 C 0.29551(11) 0.86464(8) 0.43515(8) 0.0247(3) Uani 1 1 d .
C21 C 0.38299(12) 0.88207(9) 0.44253(10) 0.0307(4) Uani 1 1 d .
C22 C 0.41705(13) 0.93592(10) 0.48027(11) 0.0390(5) Uani 1 1 d .
H22 H 0.4749 0.9472 0.4860 0.047 Uiso 1 1 calc R
C23 C 0.36750(13) 0.97275(9) 0.50924(11) 0.0386(5) Uani 1 1 d .
H23 H 0.3913 1.0088 0.5335 0.046 Uiso 1 1 calc R
C24 C 0.28215(12) 0.95563(9) 0.50196(10) 0.0321(4) Uani 1 1 d .
H24 H 0.2484 0.9807 0.5212 0.039 Uiso 1 1 calc R
C25 C 0.24538(11) 0.90126(8) 0.46619(9) 0.0258(3) Uani 1 1 d .
C26 C 0.44117(13) 0.84540(10) 0.40991(12) 0.0406(5) Uani 1 1 d .
H26 H 0.4130 0.8049 0.3942 0.049 Uiso 1 1 calc R
C27 C 0.45327(16) 0.87988(15) 0.34787(12) 0.0650(8) Uani 1 1 d .
H27A H 0.3974 0.8851 0.3136 0.098 Uiso 1 1 calc R
H27B H 0.4911 0.8558 0.3292 0.098 Uiso 1 1 calc R
H27C H 0.4789 0.9204 0.3619 0.098 Uiso 1 1 calc R
C28 C 0.53112(14) 0.83256(11) 0.46087(13) 0.0484(6) Uani 1 1 d .
H28A H 0.5649 0.8707 0.4691 0.073 Uiso 1 1 calc R
H28B H 0.5607 0.8013 0.4425 0.073 Uiso 1 1 calc R
H28C H 0.5245 0.8176 0.5031 0.073 Uiso 1 1 calc R
C29 C 0.15237(12) 0.88508(9) 0.46356(10) 0.0321(4) Uani 1 1 d .
H29 H 0.1371 0.8447 0.4398 0.038 Uiso 1 1 calc R
C30 C 0.08606(14) 0.93404(12) 0.42434(13) 0.0524(6) Uani 1 1 d .
H30A H 0.0993 0.9740 0.4470 0.079 Uiso 1 1 calc R
H30B H 0.0281 0.9212 0.4229 0.079 Uiso 1 1 calc R
H30C H 0.0891 0.9377 0.3785 0.079 Uiso 1 1 calc R
C31 C 0.14688(15) 0.87711(12) 0.53602(11) 0.0458(5) Uani 1 1 d .
H31A H 0.1836 0.8428 0.5581 0.069 Uiso 1 1 calc R
H31B H 0.0874 0.8685 0.5339 0.069 Uiso 1 1 calc R
H31C H 0.1661 0.9151 0.5616 0.069 Uiso 1 1 calc R
C32 C 0.02150(10) 0.74834(8) 0.39773(8) 0.0229(3) Uani 1 1 d .
C33 C 0.04193(10) 0.74351(8) 0.46975(8) 0.0224(3) Uani 1 1 d .
C34 C -0.01291(11) 0.76911(8) 0.50310(9) 0.0245(3) Uani 1 1 d .
H34 H 0.0024 0.7664 0.5506 0.029 Uiso 1 1 calc R
C35 C -0.09112(11) 0.79911(8) 0.46658(10) 0.0261(4) Uani 1 1 d .
C36 C -0.11065(11) 0.80275(9) 0.39586(10) 0.0277(4) Uani 1 1 d .
H36 H -0.1625 0.8225 0.3711 0.033 Uiso 1 1 calc R
C37 C -0.05655(11) 0.77834(8) 0.35948(9) 0.0249(4) Uani 1 1 d .
C38 C -0.15083(11) 0.82606(9) 0.50572(9) 0.0295(4) Uani 1 1 d .
C39 C -0.22658(14) 0.86465(12) 0.45896(12) 0.0475(6) Uani 1 1 d .
H39A H -0.2620 0.8808 0.4852 0.071 Uiso 1 1 calc R
H39B H -0.2617 0.8383 0.4229 0.071 Uiso 1 1 calc R
H39C H -0.2034 0.8990 0.4395 0.071 Uiso 1 1 calc R
C40 C -0.09814(14) 0.86905(11) 0.56379(12) 0.0449(5) Uani 1 1 d .
H40A H -0.0520 0.8453 0.5951 0.067 Uiso 1 1 calc R
H40B H -0.1361 0.8858 0.5877 0.067 Uiso 1 1 calc R
H40C H -0.0734 0.9030 0.5450 0.067 Uiso 1 1 calc R
C41 C -0.18938(14) 0.77180(11) 0.53644(12) 0.0399(5) Uani 1 1 d .
H41A H -0.1427 0.7479 0.5669 0.060 Uiso 1 1 calc R
H41B H -0.2235 0.7451 0.5003 0.060 Uiso 1 1 calc R
H41C H -0.2261 0.7885 0.5614 0.060 Uiso 1 1 calc R
C42 C -0.08126(12) 0.78539(9) 0.28110(10) 0.0299(4) Uani 1 1 d .
C43 C -0.17088(12) 0.81715(12) 0.25055(10) 0.0421(5) Uani 1 1 d .
H43A H -0.1843 0.8200 0.2017 0.063 Uiso 1 1 calc R
H43B H -0.1692 0.8586 0.2695 0.063 Uiso 1 1 calc R
H43C H -0.2151 0.7927 0.2614 0.063 Uiso 1 1 calc R
C44 C -0.01309(13) 0.82653(12) 0.26326(11) 0.0444(5) Uani 1 1 d .
H44A H -0.0276 0.8301 0.2144 0.067 Uiso 1 1 calc R
H44B H 0.0438 0.8077 0.2814 0.067 Uiso 1 1 calc R
H44C H -0.0126 0.8676 0.2828 0.067 Uiso 1 1 calc R
C45 C -0.08687(17) 0.72121(11) 0.24629(11) 0.0483(6) Uani 1 1 d .
H45A H -0.1295 0.6956 0.2580 0.072 Uiso 1 1 calc R
H45B H -0.0307 0.7010 0.2616 0.072 Uiso 1 1 calc R
H45C H -0.1040 0.7268 0.1975 0.072 Uiso 1 1 calc R
C46 C 0.13587(10) 0.67407(8) 0.55409(8) 0.0237(3) Uani 1 1 d .
C47 C 0.21711(10) 0.64701(8) 0.58937(8) 0.0246(3) Uani 1 1 d .
H47 H 0.2136 0.6155 0.6199 0.029 Uiso 1 1 calc R
C48 C 0.30265(11) 0.65825(8) 0.58750(8) 0.0238(3) Uani 1 1 d .
C49 C 0.06020(11) 0.65055(10) 0.57773(10) 0.0325(4) Uani 1 1 d .
H49A H 0.0571 0.6750 0.6163 0.049 Uiso 1 1 calc R
H49B H 0.0696 0.6071 0.5908 0.049 Uiso 1 1 calc R
H49C H 0.0063 0.6547 0.5410 0.049 Uiso 1 1 calc R
C50 C 0.37252(11) 0.62227(9) 0.64174(9) 0.0304(4) Uani 1 1 d .
H50A H 0.4175 0.6088 0.6230 0.046 Uiso 1 1 calc R
H50B H 0.3466 0.5862 0.6560 0.046 Uiso 1 1 calc R
H50C H 0.3976 0.6491 0.6805 0.046 Uiso 1 1 calc R
C51 C 0.41774(11) 0.71125(8) 0.56293(9) 0.0233(3) Uani 1 1 d .
C52 C 0.45317(11) 0.75162(9) 0.61949(9) 0.0266(4) Uani 1 1 d .
C53 C 0.54345(12) 0.76236(9) 0.64249(9) 0.0306(4) Uani 1 1 d .
H53 H 0.5669 0.7888 0.6797 0.037 Uiso 1 1 calc R
C54 C 0.59847(11) 0.73440(10) 0.61089(10) 0.0302(4) Uani 1 1 d .
H54 H 0.6587 0.7408 0.6276 0.036 Uiso 1 1 calc R
C55 C 0.56326(11) 0.69693(9) 0.55434(10) 0.0287(4) Uani 1 1 d .
H55 H 0.6003 0.6790 0.5324 0.034 Uiso 1 1 calc R
C56 C 0.47302(10) 0.68505(8) 0.52886(9) 0.0242(3) Uani 1 1 d .
C57 C 0.39612(13) 0.78501(9) 0.65568(10) 0.0303(4) Uani 1 1 d .
H57 H 0.3371 0.7671 0.6390 0.036 Uiso 1 1 calc R
C58 C 0.42903(16) 0.77765(11) 0.73374(11) 0.0437(5) Uani 1 1 d .
H58A H 0.4340 0.7338 0.7453 0.066 Uiso 1 1 calc R
H58B H 0.3884 0.7972 0.7533 0.066 Uiso 1 1 calc R
H58C H 0.4853 0.7974 0.7515 0.066 Uiso 1 1 calc R
C59 C 0.39020(15) 0.85420(10) 0.63620(11) 0.0431(5) Uani 1 1 d .
H59A H 0.4468 0.8734 0.6546 0.065 Uiso 1 1 calc R
H59B H 0.3491 0.8748 0.6545 0.065 Uiso 1 1 calc R
H59C H 0.3710 0.8581 0.5872 0.065 Uiso 1 1 calc R
C60 C 0.44007(11) 0.64161(9) 0.46757(9) 0.0273(4) Uani 1 1 d .
H60 H 0.3760 0.6447 0.4511 0.033 Uiso 1 1 calc R
C61 C 0.46393(15) 0.57332(10) 0.48786(11) 0.0426(5) Uani 1 1 d .
H61A H 0.5265 0.5686 0.5023 0.064 Uiso 1 1 calc R
H61B H 0.4383 0.5465 0.4493 0.064 Uiso 1 1 calc R
H61C H 0.4420 0.5619 0.5248 0.064 Uiso 1 1 calc R
C62 C 0.47413(15) 0.65994(11) 0.40864(10) 0.0427(5) Uani 1 1 d .
H62A H 0.4563 0.7022 0.3945 0.064 Uiso 1 1 calc R
H62B H 0.4507 0.6317 0.3709 0.064 Uiso 1 1 calc R
H62C H 0.5369 0.6575 0.4235 0.064 Uiso 1 1 calc R
C63 C -0.09708(13) 0.56373(11) 0.33687(12) 0.0452(5) Uani 1 1 d .
H63A H -0.1000 0.5199 0.3491 0.054 Uiso 1 1 calc R
H63B H -0.1514 0.5745 0.3020 0.054 Uiso 1 1 calc R
C64 C -0.08482(14) 0.60452(11) 0.39858(12) 0.0443(5) Uani 1 1 d .
H64A H -0.0306 0.5939 0.4327 0.066 Uiso 1 1 calc R
H64B H -0.1325 0.5979 0.4169 0.066 Uiso 1 1 calc R
H64C H -0.0835 0.6479 0.3858 0.066 Uiso 1 1 calc R
C65 C -0.03158(15) 0.53419(13) 0.25242(12) 0.0533(6) Uani 1 1 d .
H65A H -0.0859 0.5435 0.2168 0.064 Uiso 1 1 calc R
H65B H -0.0326 0.4903 0.2651 0.064 Uiso 1 1 calc R
C66 C 0.04346(15) 0.54551(14) 0.22629(12) 0.0575(7) Uani 1 1 d .
H66A H 0.0452 0.5892 0.2149 0.086 Uiso 1 1 calc R
H66B H 0.0369 0.5204 0.1862 0.086 Uiso 1 1 calc R
H66C H 0.0970 0.5343 0.2609 0.086 Uiso 1 1 calc R
C67 C 0.66268(16) 0.92775(13) 0.71047(15) 0.0622(7) Uani 1 1 d .
H67A H 0.6915 0.9643 0.7360 0.075 Uiso 1 1 calc R
H67B H 0.5998 0.9340 0.6981 0.075 Uiso 1 1 calc R
C68 C 0.6896(2) 0.91959(18) 0.64706(16) 0.0856(10) Uani 1 1 d .
H68A H 0.7515 0.9117 0.6598 0.128 Uiso 1 1 calc R
H68B H 0.6761 0.9572 0.6199 0.128 Uiso 1 1 calc R
H68C H 0.6585 0.8847 0.6210 0.128 Uiso 1 1 calc R
C69 C 0.66359(15) 0.87499(13) 0.81204(13) 0.0551(6) Uani 1 1 d .
H69A H 0.6011 0.8822 0.8013 0.066 Uiso 1 1 calc R
H69B H 0.6942 0.9091 0.8410 0.066 Uiso 1 1 calc R
C70 C 0.68794(17) 0.81319(16) 0.84892(14) 0.0683(8) Uani 1 1 d .
H70A H 0.6551 0.7799 0.8209 0.102 Uiso 1 1 calc R
H70B H 0.6748 0.8146 0.8915 0.102 Uiso 1 1 calc R
H70C H 0.7495 0.8057 0.8578 0.102 Uiso 1 1 calc R

loop_
_atom_site_aniso_label
_atom_site_aniso_U_11
_atom_site_aniso_U_22
_atom_site_aniso_U_33
_atom_site_aniso_U_23
_atom_site_aniso_U_13
_atom_site_aniso_U_12
Yb 0.01959(4) 0.01998(4) 0.01900(4) 0.00064(3) 0.00624(3) 0.00033(3)
Li 0.0283(15) 0.0340(18) 0.0377(17) -0.0026(14) 0.0080(13) -0.0016(13)
O1 0.0243(5) 0.0224(6) 0.0237(6) -0.0003(5) 0.0096(5) 0.0005(5)
O2 0.0237(6) 0.0279(7) 0.0212(6) 0.0001(5) 0.0082(5) 0.0038(5)
O3 0.0314(6) 0.0387(8) 0.0352(7) -0.0016(6) 0.0034(6) -0.0066(6)
O4 0.0436(8) 0.0498(10) 0.0436(9) -0.0041(7) 0.0083(7) -0.0003(7)
N1 0.0242(6) 0.0201(7) 0.0214(7) 0.0007(5) 0.0084(5) -0.0007(5)
N2 0.0259(7) 0.0214(7) 0.0235(7) 0.0006(6) 0.0075(6) -0.0018(6)
N3 0.0201(6) 0.0268(8) 0.0201(7) 0.0014(6) 0.0072(5) 0.0022(5)
N4 0.0200(6) 0.0225(7) 0.0208(7) -0.0001(6) 0.0046(5) 0.0009(5)
C1 0.0195(7) 0.0233(8) 0.0214(8) -0.0021(6) 0.0054(6) -0.0009(6)
C2 0.0233(7) 0.0202(8) 0.0232(8) -0.0007(6) 0.0056(6) -0.0004(6)
C3 0.0260(8) 0.0243(9) 0.0235(8) 0.0001(7) 0.0092(7) -0.0026(7)
C4 0.0241(8) 0.0233(9) 0.0247(8) -0.0016(7) 0.0076(6) 0.0007(6)
C5 0.0252(8) 0.0201(8) 0.0286(9) 0.0008(7) 0.0070(7) 0.0008(6)
C6 0.0238(8) 0.0210(8) 0.0245(8) -0.0002(7) 0.0071(6) -0.0021(6)
C7 0.0277(8) 0.0225(9) 0.0293(9) -0.0034(7) 0.0110(7) -0.0016(7)
C8 0.0322(9) 0.0294(10) 0.0443(11) -0.0040(8) 0.0190(8) 0.0002(8)
C9 0.0307(9) 0.0257(9) 0.0391(10) -0.0012(8) 0.0142(8) 0.0030(7)
C10 0.0416(10) 0.0356(11) 0.0295(10) -0.0035(8) 0.0123(8) 0.0019(8)
C11 0.0292(8) 0.0222(9) 0.0293(9) 0.0034(7) 0.0117(7) 0.0000(7)
C12 0.0507(12) 0.0405(12) 0.0296(10) 0.0053(9) 0.0121(9) -0.0074(10)
C13 0.0333(10) 0.0478(13) 0.0568(14) 0.0200(11) 0.0209(10) 0.0001(9)
C14 0.0726(16) 0.0236(10) 0.0543(14) 0.0055(9) 0.0407(13) 0.0006(9)
C15 0.0222(8) 0.0259(9) 0.0205(8) -0.0003(6) 0.0074(6) -0.0003(6)
C16 0.0278(8) 0.0259(9) 0.0198(8) 0.0043(6) 0.0084(7) 0.0006(7)
C17 0.0250(8) 0.0234(9) 0.0267(8) 0.0039(7) 0.0109(7) 0.0009(7)
C18 0.0352(9) 0.0275(9) 0.0239(8) -0.0012(7) 0.0074(7) 0.0016(7)
C19 0.0425(10) 0.0244(9) 0.0304(9) 0.0041(8) 0.0107(8) 0.0024(8)
C20 0.0316(8) 0.0196(8) 0.0229(8) 0.0026(6) 0.0083(7) -0.0019(7)
C21 0.0333(9) 0.0261(9) 0.0353(10) -0.0035(8) 0.0145(8) -0.0058(7)
C22 0.0371(10) 0.0334(11) 0.0514(12) -0.0100(9) 0.0210(9) -0.0131(8)
C23 0.0466(11) 0.0273(10) 0.0458(12) -0.0119(9) 0.0201(10) -0.0135(9)
C24 0.0390(10) 0.0267(9) 0.0341(10) -0.0031(8) 0.0164(8) -0.0028(8)
C25 0.0312(8) 0.0226(9) 0.0244(8) 0.0018(7) 0.0100(7) -0.0014(7)
C26 0.0338(10) 0.0334(11) 0.0592(13) -0.0164(10) 0.0212(10) -0.0080(8)
C27 0.0497(13) 0.109(2) 0.0413(13) -0.0071(14) 0.0221(11) 0.0144(14)
C28 0.0443(12) 0.0394(13) 0.0654(15) 0.0086(11) 0.0226(11) 0.0063(10)
C29 0.0310(9) 0.0297(10) 0.0350(10) -0.0055(8) 0.0095(8) -0.0034(8)
C30 0.0386(11) 0.0495(15) 0.0645(16) -0.0002(12) 0.0091(11) 0.0107(10)
C31 0.0483(12) 0.0528(14) 0.0446(12) -0.0121(11) 0.0267(10) -0.0189(10)
C32 0.0215(7) 0.0230(8) 0.0245(8) 0.0003(7) 0.0075(6) -0.0010(6)
C33 0.0207(7) 0.0225(8) 0.0233(8) 0.0016(7) 0.0056(6) -0.0007(6)
C34 0.0248(8) 0.0266(9) 0.0229(8) 0.0008(7) 0.0088(7) 0.0001(7)
C35 0.0242(8) 0.0240(9) 0.0314(9) -0.0001(7) 0.0103(7) 0.0012(7)
C36 0.0225(8) 0.0287(9) 0.0318(9) 0.0041(7) 0.0083(7) 0.0053(7)
C37 0.0228(8) 0.0269(9) 0.0247(8) 0.0024(7) 0.0070(7) 0.0010(6)
C38 0.0257(8) 0.0323(10) 0.0327(9) -0.0008(8) 0.0122(7) 0.0029(7)
C39 0.0446(12) 0.0572(15) 0.0456(12) 0.0081(11) 0.0212(10) 0.0235(11)
C40 0.0416(11) 0.0448(13) 0.0530(13) -0.0179(11) 0.0214(10) 0.0013(9)
C41 0.0379(10) 0.0448(12) 0.0451(12) 0.0008(10) 0.0245(10) 0.0001(9)
C42 0.0265(8) 0.0378(11) 0.0240(9) 0.0053(7) 0.0057(7) 0.0061(7)
C43 0.0302(9) 0.0637(15) 0.0300(10) 0.0131(10) 0.0059(8) 0.0110(10)
C44 0.0357(10) 0.0621(15) 0.0368(11) 0.0199(11) 0.0132(9) 0.0063(10)
C45 0.0608(15) 0.0498(14) 0.0244(10) -0.0020(9) -0.0012(10) 0.0120(11)
C46 0.0231(7) 0.0278(9) 0.0205(8) -0.0004(7) 0.0073(6) -0.0026(7)
C47 0.0266(8) 0.0269(9) 0.0202(8) 0.0049(7) 0.0073(6) 0.0004(7)
C48 0.0253(8) 0.0255(9) 0.0192(7) 0.0002(6) 0.0047(6) 0.0017(7)
C49 0.0250(8) 0.0403(11) 0.0334(10) 0.0100(8) 0.0106(7) 0.0011(8)
C50 0.0267(8) 0.0339(10) 0.0286(9) 0.0075(8) 0.0054(7) 0.0026(7)
C51 0.0211(7) 0.0240(9) 0.0222(8) 0.0023(6) 0.0030(6) 0.0008(6)
C52 0.0269(8) 0.0268(9) 0.0257(9) 0.0001(7) 0.0076(7) 0.0013(7)
C53 0.0298(9) 0.0318(10) 0.0262(9) -0.0029(8) 0.0028(7) -0.0046(8)
C54 0.0191(8) 0.0361(10) 0.0321(9) 0.0012(8) 0.0032(7) -0.0023(7)
C55 0.0225(8) 0.0327(10) 0.0311(9) 0.0020(8) 0.0087(7) 0.0027(7)
C56 0.0239(8) 0.0237(9) 0.0240(8) 0.0023(7) 0.0060(6) 0.0023(7)
C57 0.0305(9) 0.0307(10) 0.0293(9) -0.0062(7) 0.0085(7) -0.0005(7)
C58 0.0550(13) 0.0471(14) 0.0318(11) -0.0036(9) 0.0174(10) 0.0076(10)
C59 0.0528(12) 0.0374(12) 0.0405(11) -0.0029(10) 0.0164(10) 0.0094(10)
C60 0.0234(8) 0.0293(9) 0.0280(9) -0.0039(7) 0.0064(7) 0.0014(7)
C61 0.0551(13) 0.0281(11) 0.0429(12) -0.0037(9) 0.0129(10) -0.0039(9)
C62 0.0589(13) 0.0413(12) 0.0325(10) -0.0080(9) 0.0207(10) -0.0120(10)
C63 0.0323(10) 0.0471(13) 0.0530(13) 0.0028(11) 0.0085(9) -0.0111(9)
C64 0.0368(11) 0.0487(14) 0.0486(13) 0.0055(10) 0.0149(10) -0.0037(10)
C65 0.0449(12) 0.0642(17) 0.0452(13) -0.0155(12) 0.0058(10) -0.0173(11)
C66 0.0465(13) 0.0790(19) 0.0432(13) -0.0134(13) 0.0080(10) -0.0156(13)
C67 0.0454(13) 0.0554(16) 0.0742(18) 0.0080(14) 0.0014(12) -0.0020(12)
C68 0.094(2) 0.097(3) 0.0576(18) 0.0178(18) 0.0113(17) -0.021(2)
C69 0.0378(11) 0.0774(19) 0.0490(14) -0.0093(13) 0.0119(10) 0.0054(12)
C70 0.0422(13) 0.107(3) 0.0527(16) 0.0170(17) 0.0106(12) 0.0092(15)

loop_
_atom_type_symbol
_atom_type_description
_atom_type_scat_dispersion_real
_atom_type_scat_dispersion_imag
_atom_type_scat_source
C C 0.0033 0.0016 'International Tables Vol C Tables 4.2.6.8 and 6.1.1.4'
H H 0.0000 0.0000 'International Tables Vol C Tables 4.2.6.8 and 6.1.1.4'
Li Li -0.0003 0.0001 'International Tables Vol C Tables 4.2.6.8 and 6.1.1.4'
N N 0.0061 0.0033 'International Tables Vol C Tables 4.2.6.8 and 6.1.1.4'
O O 0.0106 0.0060 'International Tables Vol C Tables 4.2.6.8 and 6.1.1.4'
Yb Yb -0.3850 5.5486 'International Tables Vol C Tables 4.2.6.8 and 6.1.1.4'

loop_
_geom_angle_atom_site_label_1
_geom_angle_atom_site_label_2
_geom_angle_atom_site_label_3
_geom_angle
O1 Yb O2 80.31(4)
O1 Yb N3 84.54(4)
O2 Yb N3 69.60(5)
O1 Yb N1 69.44(4)
O2 Yb N1 84.35(4)
N3 Yb N1 146.02(5)
O1 Yb N4 92.66(5)
O2 Yb N4 151.01(4)
N3 Yb N4 81.81(5)
N1 Yb N4 119.63(5)
O1 Yb N2 150.58(4)
O2 Yb N2 92.54(4)
N3 Yb N2 119.84(5)
N1 Yb N2 81.52(5)
N4 Yb N2 106.16(5)
O1 Li O2 96.42(15)
O1 Li O3 127.78(19)
O2 Li O3 135.66(18)
C1 O1 Li 106.84(13)
C1 O1 Yb 118.27(10)
Li O1 Yb 91.63(11)
C32 O2 Li 113.67(14)
C32 O2 Yb 117.58(10)
Li O2 Yb 91.30(10)
C65 O3 C63 111.10(16)
C65 O3 Li 130.19(16)
C63 O3 Li 118.68(15)
C69 O4 C67 113.2(2)
C15 N1 C2 122.15(14)
C15 N1 Yb 120.83(11)
C2 N1 Yb 113.04(10)
C17 N2 C20 114.82(14)
C17 N2 Yb 118.53(11)
C20 N2 Yb 125.62(10)
C46 N3 C33 121.78(14)
C46 N3 Yb 120.78(11)
C33 N3 Yb 113.37(10)
C48 N4 C51 114.07(14)
C48 N4 Yb 117.64(10)
C51 N4 Yb 127.37(11)
O1 C1 C6 123.79(14)
O1 C1 C2 116.18(15)
C6 C1 C2 120.02(15)
C3 C2 C1 119.93(16)
C3 C2 N1 125.62(15)
C1 C2 N1 114.11(14)
C2 C3 C4 121.49(15)
C2 C3 H3 119.3
C4 C3 H3 119.3
C3 C4 C5 117.36(15)
C3 C4 C7 119.96(15)
C5 C4 C7 122.67(16)
C4 C5 C6 123.61(16)
C4 C5 H5 118.2
C6 C5 H5 118.2
C5 C6 C1 117.53(15)
C5 C6 C11 120.84(15)
C1 C6 C11 121.56(15)
C10 C7 C9 108.40(15)
C10 C7 C4 109.43(14)
C9 C7 C4 112.41(14)
C10 C7 C8 109.69(15)
C9 C7 C8 107.35(14)
C4 C7 C8 109.51(14)
C7 C8 H8A 109.5
C7 C8 H8B 109.5
H8A C8 H8B 109.5
C7 C8 H8C 109.5
H8A C8 H8C 109.5
H8B C8 H8C 109.5
C7 C9 H9A 109.5
C7 C9 H9B 109.5
H9A C9 H9B 109.5
C7 C9 H9C 109.5
H9A C9 H9C 109.5
H9B C9 H9C 109.5
C7 C10 H10A 109.5
C7 C10 H10B 109.5
H10A C10 H10B 109.5
C7 C10 H10C 109.5
H10A C10 H10C 109.5
H10B C10 H10C 109.5
C12 C11 C14 108.09(17)
C12 C11 C13 108.94(17)
C14 C11 C13 106.77(16)
C12 C11 C6 109.01(14)
C14 C11 C6 112.74(15)
C13 C11 C6 111.17(15)
C11 C12 H12A 109.5
C11 C12 H12B 109.5
H12A C12 H12B 109.5
C11 C12 H12C 109.5
H12A C12 H12C 109.5
H12B C12 H12C 109.5
C11 C13 H13A 109.5
C11 C13 H13B 109.5
H13A C13 H13B 109.5
C11 C13 H13C 109.5
H13A C13 H13C 109.5
H13B C13 H13C 109.5
C11 C14 H14A 109.5
C11 C14 H14B 109.5
H14A C14 H14B 109.5
C11 C14 H14C 109.5
H14A C14 H14C 109.5
H14B C14 H14C 109.5
N1 C15 C16 123.34(16)
N1 C15 C18 123.07(15)
C16 C15 C18 113.55(15)
C17 C16 C15 132.61(16)
C17 C16 H16 113.7
C15 C16 H16 113.7
N2 C17 C16 125.79(16)
N2 C17 C19 120.21(16)
C16 C17 C19 113.94(15)
C15 C18 H18A 109.5
C15 C18 H18B 109.5
H18A C18 H18B 109.5
C15 C18 H18C 109.5
H18A C18 H18C 109.5
H18B C18 H18C 109.5
C17 C19 H19A 109.5
C17 C19 H19B 109.5
H19A C19 H19B 109.5
C17 C19 H19C 109.5
H19A C19 H19C 109.5
H19B C19 H19C 109.5
C25 C20 C21 119.63(16)
C25 C20 N2 121.35(15)
C21 C20 N2 118.99(15)
C22 C21 C20 118.70(17)
C22 C21 C26 118.44(16)
C20 C21 C26 122.85(16)
C23 C22 C21 121.83(18)
C23 C22 H22 119.1
C21 C22 H22 119.1
C22 C23 C24 119.34(18)
C22 C23 H23 120.3
C24 C23 H23 120.3
C23 C24 C25 121.26(17)
C23 C24 H24 119.4
C25 C24 H24 119.4
C24 C25 C20 119.20(16)
C24 C25 C29 117.24(16)
C20 C25 C29 123.56(16)
C21 C26 C28 111.71(18)
C21 C26 C27 111.88(18)
C28 C26 C27 108.66(17)
C21 C26 H26 108.2
C28 C26 H26 108.2
C27 C26 H26 108.2
C26 C27 H27A 109.5
C26 C27 H27B 109.5
H27A C27 H27B 109.5
C26 C27 H27C 109.5
H27A C27 H27C 109.5
H27B C27 H27C 109.5
C26 C28 H28A 109.5
C26 C28 H28B 109.5
H28A C28 H28B 109.5
C26 C28 H28C 109.5
H28A C28 H28C 109.5
H28B C28 H28C 109.5
C25 C29 C31 110.04(16)
C25 C29 C30 112.45(17)
C31 C29 C30 110.41(18)
C25 C29 H29 107.9
C31 C29 H29 107.9
C30 C29 H29 107.9
C29 C30 H30A 109.5
C29 C30 H30B 109.5
H30A C30 H30B 109.5
C29 C30 H30C 109.5
H30A C30 H30C 109.5
H30B C30 H30C 109.5
C29 C31 H31A 109.5
C29 C31 H31B 109.5
H31A C31 H31B 109.5
C29 C31 H31C 109.5
H31A C31 H31C 109.5
H31B C31 H31C 109.5
O2 C32 C37 123.56(15)
O2 C32 C33 116.82(14)
C37 C32 C33 119.62(15)
C34 C33 C32 120.71(15)
C34 C33 N3 125.08(15)
C32 C33 N3 114.05(14)
C33 C34 C35 121.09(16)
C33 C34 H34 119.5
C35 C34 H34 119.5
C36 C35 C34 117.40(16)
C36 C35 C38 123.27(16)
C34 C35 C38 119.32(16)
C35 C36 C37 123.81(16)
C35 C36 H36 118.1
C37 C36 H36 118.1
C36 C37 C32 117.35(16)
C36 C37 C42 121.05(15)
C32 C37 C42 121.58(15)
C40 C38 C39 107.94(18)
C40 C38 C41 108.95(17)
C39 C38 C41 108.50(17)
C40 C38 C35 110.19(15)
C39 C38 C35 111.95(16)
C41 C38 C35 109.25(16)
C38 C39 H39A 109.5
C38 C39 H39B 109.5
H39A C39 H39B 109.5
C38 C39 H39C 109.5
H39A C39 H39C 109.5
H39B C39 H39C 109.5
C38 C40 H40A 109.5
C38 C40 H40B 109.5
H40A C40 H40B 109.5
C38 C40 H40C 109.5
H40A C40 H40C 109.5
H40B C40 H40C 109.5
C38 C41 H41A 109.5
C38 C41 H41B 109.5
H41A C41 H41B 109.5
C38 C41 H41C 109.5
H41A C41 H41C 109.5
H41B C41 H41C 109.5
C44 C42 C45 109.98(18)
C44 C42 C43 107.41(16)
C45 C42 C43 106.78(17)
C44 C42 C37 109.42(16)
C45 C42 C37 111.09(15)
C43 C42 C37 112.06(15)
C42 C43 H43A 109.5
C42 C43 H43B 109.5
H43A C43 H43B 109.5
C42 C43 H43C 109.5
H43A C43 H43C 109.5
H43B C43 H43C 109.5
C42 C44 H44A 109.5
C42 C44 H44B 109.5
H44A C44 H44B 109.5
C42 C44 H44C 109.5
H44A C44 H44C 109.5
H44B C44 H44C 109.5
C42 C45 H45A 109.5
C42 C45 H45B 109.5
H45A C45 H45B 109.5
C42 C45 H45C 109.5
H45A C45 H45C 109.5
H45B C45 H45C 109.5
N3 C46 C47 123.24(15)
N3 C46 C49 122.80(15)
C47 C46 C49 113.92(15)
C46 C47 C48 132.48(16)
C46 C47 H47 113.8
C48 C47 H47 113.8
N4 C48 C47 126.12(15)
N4 C48 C50 120.27(14)
C47 C48 C50 113.60(15)
C46 C49 H49A 109.5
C46 C49 H49B 109.5
H49A C49 H49B 109.5
C46 C49 H49C 109.5
H49A C49 H49C 109.5
H49B C49 H49C 109.5
C48 C50 H50A 109.5
C48 C50 H50B 109.5
H50A C50 H50B 109.5
C48 C50 H50C 109.5
H50A C50 H50C 109.5
H50B C50 H50C 109.5
C56 C51 C52 119.60(15)
C56 C51 N4 121.17(15)
C52 C51 N4 119.19(15)
C53 C52 C51 119.27(16)
C53 C52 C57 118.45(16)
C51 C52 C57 122.27(15)
C54 C53 C52 121.17(17)
C54 C53 H53 119.4
C52 C53 H53 119.4
C55 C54 C53 119.30(16)
C55 C54 H54 120.4
C53 C54 H54 120.4
C54 C55 C56 121.76(17)
C54 C55 H55 119.1
C56 C55 H55 119.1
C55 C56 C51 118.79(16)
C55 C56 C60 118.30(15)
C51 C56 C60 122.83(15)
C59 C57 C52 108.77(16)
C59 C57 C58 110.33(16)
C52 C57 C58 113.42(16)
C59 C57 H57 108.1
C52 C57 H57 108.1
C58 C57 H57 108.1
C57 C58 H58A 109.5
C57 C58 H58B 109.5
H58A C58 H58B 109.5
C57 C58 H58C 109.5
H58A C58 H58C 109.5
H58B C58 H58C 109.5
C57 C59 H59A 109.5
C57 C59 H59B 109.5
H59A C59 H59B 109.5
C57 C59 H59C 109.5
H59A C59 H59C 109.5
H59B C59 H59C 109.5
C56 C60 C62 112.55(15)
C56 C60 C61 111.02(15)
C62 C60 C61 109.80(16)
C56 C60 H60 107.8
C62 C60 H60 107.8
C61 C60 H60 107.8
C60 C61 H61A 109.5
C60 C61 H61B 109.5
H61A C61 H61B 109.5
C60 C61 H61C 109.5
H61A C61 H61C 109.5
H61B C61 H61C 109.5
C60 C62 H62A 109.5
C60 C62 H62B 109.5
H62A C62 H62B 109.5
C60 C62 H62C 109.5
H62A C62 H62C 109.5
H62B C62 H62C 109.5
O3 C63 C64 108.75(16)
O3 C63 H63A 109.9
C64 C63 H63A 109.9
O3 C63 H63B 109.9
C64 C63 H63B 109.9
H63A C63 H63B 108.3
C63 C64 H64A 109.5
C63 C64 H64B 109.5
H64A C64 H64B 109.5
C63 C64 H64C 109.5
H64A C64 H64C 109.5
H64B C64 H64C 109.5
O3 C65 C66 109.95(19)
O3 C65 H65A 109.7
C66 C65 H65A 109.7
O3 C65 H65B 109.7
C66 C65 H65B 109.7
H65A C65 H65B 108.2
C65 C66 H66A 109.5
C65 C66 H66B 109.5
H66A C66 H66B 109.5
C65 C66 H66C 109.5
H66A C66 H66C 109.5
H66B C66 H66C 109.5
O4 C67 C68 108.2(2)
O4 C67 H67A 110.0
C68 C67 H67A 110.0
O4 C67 H67B 110.0
C68 C67 H67B 110.0
H67A C67 H67B 108.4
C67 C68 H68A 109.5
C67 C68 H68B 109.5
H68A C68 H68B 109.5
C67 C68 H68C 109.5
H68A C68 H68C 109.5
H68B C68 H68C 109.5
O4 C69 C70 108.6(2)
O4 C69 H69A 110.0
C70 C69 H69A 110.0
O4 C69 H69B 110.0
C70 C69 H69B 110.0
H69A C69 H69B 108.4
C69 C70 H70A 109.5
C69 C70 H70B 109.5
H70A C70 H70B 109.5
C69 C70 H70C 109.5
H70A C70 H70C 109.5
H70B C70 H70C 109.5

loop_
_geom_bond_atom_site_label_1
_geom_bond_atom_site_label_2
_geom_bond_distance
Yb O1 2.2242(12)
Yb O2 2.2345(12)
Yb N3 2.3425(14)
Yb N1 2.3507(13)
Yb N4 2.3725(14)
Yb N2 2.3792(14)
Yb Li 2.985(3)
Yb C32 3.1051(16)
Yb C1 3.1078(17)
Yb C33 3.1932(16)
Yb C2 3.1990(16)
Li O1 1.928(3)
Li O2 1.928(4)
Li O3 1.969(3)
Li C1 2.661(3)
Li C32 2.768(4)
O1 C1 1.3592(19)
O2 C32 1.3568(19)
O3 C65 1.433(3)
O3 C63 1.443(2)
O4 C69 1.414(3)
O4 C67 1.416(3)
N1 C15 1.329(2)
N1 C2 1.437(2)
N2 C17 1.346(2)
N2 C20 1.447(2)
N3 C46 1.333(2)
N3 C33 1.431(2)
N4 C48 1.346(2)
N4 C51 1.451(2)
C1 C6 1.403(2)
C1 C2 1.418(2)
C2 C3 1.385(2)
C3 C4 1.395(2)
C3 H3 0.9300
C4 C5 1.395(2)
C4 C7 1.537(2)
C5 C6 1.400(2)
C5 H5 0.9300
C6 C11 1.540(2)
C7 C10 1.530(3)
C7 C9 1.532(3)
C7 C8 1.542(2)
C8 H8A 0.9600
C8 H8B 0.9600
C8 H8C 0.9600
C9 H9A 0.9600
C9 H9B 0.9600
C9 H9C 0.9600
C10 H10A 0.9600
C10 H10B 0.9600
C10 H10C 0.9600
C11 C12 1.526(3)
C11 C14 1.527(3)
C11 C13 1.534(3)
C12 H12A 0.9600
C12 H12B 0.9600
C12 H12C 0.9600
C13 H13A 0.9600
C13 H13B 0.9600
C13 H13C 0.9600
C14 H14A 0.9600
C14 H14B 0.9600
C14 H14C 0.9600
C15 C16 1.412(2)
C15 C18 1.514(2)
C16 C17 1.403(2)
C16 H16 0.9300
C17 C19 1.522(2)
C18 H18A 0.9600
C18 H18B 0.9600
C18 H18C 0.9600
C19 H19A 0.9600
C19 H19B 0.9600
C19 H19C 0.9600
C20 C25 1.405(2)
C20 C21 1.414(2)
C21 C22 1.396(3)
C21 C26 1.521(3)
C22 C23 1.375(3)
C22 H22 0.9300
C23 C24 1.380(3)
C23 H23 0.9300
C24 C25 1.398(2)
C24 H24 0.9300
C25 C29 1.516(2)
C26 C28 1.523(3)
C26 C27 1.532(3)
C26 H26 0.9800
C27 H27A 0.9600
C27 H27B 0.9600
C27 H27C 0.9600
C28 H28A 0.9600
C28 H28B 0.9600
C28 H28C 0.9600
C29 C31 1.526(3)
C29 C30 1.528(3)
C29 H29 0.9800
C30 H30A 0.9600
C30 H30B 0.9600
C30 H30C 0.9600
C31 H31A 0.9600
C31 H31B 0.9600
C31 H31C 0.9600
C32 C37 1.409(2)
C32 C33 1.415(2)
C33 C34 1.382(2)
C34 C35 1.401(2)
C34 H34 0.9300
C35 C36 1.389(3)
C35 C38 1.538(2)
C36 C37 1.407(2)
C36 H36 0.9300
C37 C42 1.540(3)
C38 C40 1.532(3)
C38 C39 1.533(3)
C38 C41 1.534(3)
C39 H39A 0.9600
C39 H39B 0.9600
C39 H39C 0.9600
C40 H40A 0.9600
C40 H40B 0.9600
C40 H40C 0.9600
C41 H41A 0.9600
C41 H41B 0.9600
C41 H41C 0.9600
C42 C44 1.531(3)
C42 C45 1.530(3)
C42 C43 1.536(3)
C43 H43A 0.9600
C43 H43B 0.9600
C43 H43C 0.9600
C44 H44A 0.9600
C44 H44B 0.9600
C44 H44C 0.9600
C45 H45A 0.9600
C45 H45B 0.9600
C45 H45C 0.9600
C46 C47 1.404(2)
C46 C49 1.524(2)
C47 C48 1.405(2)
C47 H47 0.9300
C48 C50 1.520(2)
C49 H49A 0.9600
C49 H49B 0.9600
C49 H49C 0.9600
C50 H50A 0.9600
C50 H50B 0.9600
C50 H50C 0.9600
C51 C56 1.403(2)
C51 C52 1.414(2)
C52 C53 1.397(2)
C52 C57 1.521(2)
C53 C54 1.381(3)
C53 H53 0.9300
C54 C55 1.377(3)
C54 H54 0.9300
C55 C56 1.402(2)
C55 H55 0.9300
C56 C60 1.518(2)
C57 C59 1.520(3)
C57 C58 1.532(3)
C57 H57 0.9800
C58 H58A 0.9600
C58 H58B 0.9600
C58 H58C 0.9600
C59 H59A 0.9600
C59 H59B 0.9600
C59 H59C 0.9600
C60 C62 1.523(3)
C60 C61 1.526(3)
C60 H60 0.9800
C61 H61A 0.9600
C61 H61B 0.9600
C61 H61C 0.9600
C62 H62A 0.9600
C62 H62B 0.9600
C62 H62C 0.9600
C63 C64 1.497(3)
C63 H63A 0.9700
C63 H63B 0.9700
C64 H64A 0.9600
C64 H64B 0.9600
C64 H64C 0.9600
C65 C66 1.481(3)
C65 H65A 0.9700
C65 H65B 0.9700
C66 H66A 0.9600
C66 H66B 0.9600
C66 H66C 0.9600
C67 C68 1.502(4)
C67 H67A 0.9700
C67 H67B 0.9700
C68 H68A 0.9600
C68 H68B 0.9600
C68 H68C 0.9600
C69 C70 1.506(4)
C69 H69A 0.9700
C69 H69B 0.9700
C70 H70A 0.9600
C70 H70B 0.9600
C70 H70C 0.9600
